data_2206117
loop_
_publ_author_name
'Ocak \'Iskeleli, Nazan'
'Atalay, \,Sehriman'
'A\(gar, Erbil'
'Akdemir, Nesuhi'

_publ_section_title
;
 4-(2-Bromo-4,5-dimethoxybenzyloxy)phthalonitrile
;
_journal_issue 7
_journal_name_full 'Acta Crystallographica Section E'
_journal_page_first o2294
_journal_page_last o2295
_journal_paper_doi 10.1107/S1600536805020076
_journal_volume 61
_journal_year 2005
_chemical_formula_iupac 'C17 H13 Br N2 O3'
_chemical_formula_moiety 'C17 H13 Br N2 O3'
_chemical_formula_sum 'C17 H13 Br N2 O3'
_chemical_formula_weight 373.20
_chemical_name_systematic
;
4-(2-Bromo-4,5-dimethoxybenzyloxy)phthalonitrile
;
_space_group_IT_number 14
_symmetry_cell_setting monoclinic
_symmetry_space_group_name_Hall '-P 2ybc'
_symmetry_space_group_name_H-M 'P 1 21/c 1'
_atom_sites_solution_hydrogens geom
_atom_sites_solution_primary direct
_atom_sites_solution_secondary difmap
_cell_angle_alpha 90.00
_cell_angle_beta 92.270(4)
_cell_angle_gamma 90.00
_cell_formula_units_Z 4
_cell_length_a 8.7619(5)
_cell_length_b 9.8234(7)
_cell_length_c 18.5527(10)
_cell_measurement_reflns_used 23864
_cell_measurement_temperature 296
_cell_measurement_theta_max 28.01
_cell_measurement_theta_min 2.20
_cell_volume 1595.61(17)
_computing_cell_refinement X-AREA
_computing_data_collection 'X-AREA (Stoe & Cie, 2002)'
_computing_data_reduction 'X-RED32 (Stoe & Cie, 2002)'
_computing_molecular_graphics 'ORTEPIII (Burnett & Johnson, 1996)'
_computing_publication_material 'WinGX (Farrugia, 1999)'
_computing_structure_refinement 'SHELXL97 (Sheldrick, 1997)'
_computing_structure_solution 'SHELXS97 (Sheldrick, 1997)'
_diffrn_ambient_temperature 296
_diffrn_detector_area_resol_mean 6.67
_diffrn_measured_fraction_theta_full 0.994
_diffrn_measured_fraction_theta_max 0.994
_diffrn_measurement_device_type 'Stoe IPDS-2'
_diffrn_measurement_method \w
_diffrn_radiation_monochromator graphite
_diffrn_radiation_source 'fine-focus sealed tube'
_diffrn_radiation_type MoK\a
_diffrn_radiation_wavelength 0.71073
_diffrn_reflns_av_R_equivalents 0.084
_diffrn_reflns_av_sigmaI/netI 0.0396
_diffrn_reflns_limit_h_max 11
_diffrn_reflns_limit_h_min -11
_diffrn_reflns_limit_k_max 12
_diffrn_reflns_limit_k_min -12
_diffrn_reflns_limit_l_max 24
_diffrn_reflns_limit_l_min -24
_diffrn_reflns_number 27104
_diffrn_reflns_theta_full 27.97
_diffrn_reflns_theta_max 27.97
_diffrn_reflns_theta_min 2.20
_diffrn_standards_number 0
_exptl_absorpt_coefficient_mu 2.592
_exptl_absorpt_correction_T_max 0.8977
_exptl_absorpt_correction_T_min 0.7816
_exptl_absorpt_correction_type integration
_exptl_absorpt_process_details '(X-RED32; Stoe & Cie, 2002)'
_exptl_crystal_colour colourless
_exptl_crystal_density_diffrn 1.554
_exptl_crystal_density_method 'not measured'
_exptl_crystal_description prism
_exptl_crystal_F_000 752
_exptl_crystal_size_max 0.51
_exptl_crystal_size_mid 0.37
_exptl_crystal_size_min 0.25
_refine_diff_density_max 0.95
_refine_diff_density_min -0.74
_refine_ls_extinction_coef 0.033(3)
_refine_ls_extinction_expression Fc^*^=kFc[1+0.001xFc^2^\l^3^/sin(2\q)]^-1/4^
_refine_ls_extinction_method 'SHELXL97 (Sheldrick, 1997)'
_refine_ls_goodness_of_fit_ref 1.11
_refine_ls_hydrogen_treatment constr
_refine_ls_matrix_type full
_refine_ls_number_parameters 209
_refine_ls_number_reflns 3831
_refine_ls_number_restraints 0
_refine_ls_restrained_S_all 1.11
_refine_ls_R_factor_all 0.066
_refine_ls_R_factor_gt 0.043
_refine_ls_shift/su_max 0.001
_refine_ls_shift/su_mean 0.000
_refine_ls_structure_factor_coef Fsqd
_refine_ls_weighting_details 'calc w = 1/[\s^2^(Fo^2^)+(0.0723P)^2^+0.0205P] where P = (Fo^2^+2Fc^2^)/3'
_refine_ls_weighting_scheme calc
_refine_ls_wR_factor_gt 0.109
_refine_ls_wR_factor_ref 0.127
_reflns_number_gt 2815
_reflns_number_total 3831
_reflns_threshold_expression I>2\s(I)
_cod_data_source_file at6018.cif
_cod_data_source_block I
_cod_depositor_comments
;
The following automatic conversions were performed:
'_geom_bond_publ_flag' value 'Y' changed to 'y' according to
'/home/saulius/struct/CIF-dictionaries/cif_core.dic' dictionary named
'cif_core.dic' version 2.4.1 from 2010-06-29 (9 times).

Automatic conversion script
Id: cif_fix_enum 1527 2010-12-29 10:47:43Z saulius 

The following automatic conversions were performed:

'_geom_bond_publ_flag' value 'Y' changed to 'y' according to
/home/saulius/struct/CIF-dictionaries/cif_core.dic dictionary named
'cif_core.dic' version 2.4.1 from 2010-06-29 (9 times).

Automatic conversion script
Id: cif_fix_values 1715 2011-07-08 13:25:40Z adriana 
;
_cod_original_sg_symbol_H-M 'P 21/c'
_cod_database_code 2206117
_cod_database_fobs_code 2206117

loop_
_symmetry_equiv_pos_as_xyz
'x, y, z'
'-x, y+1/2, -z+1/2'
'-x, -y, -z'
'x, -y-1/2, z-1/2'

loop_
_atom_site_label
_atom_site_fract_x
_atom_site_fract_y
_atom_site_fract_z
_atom_site_U_iso_or_equiv
_atom_site_adp_type
_atom_site_calc_flag
_atom_site_refinement_flags
_atom_site_occupancy
_atom_site_type_symbol
C1 0.8378(4) 0.2786(3) 0.27204(17) 0.0673(8) Uani d . 1 C
C2 1.0172(3) 0.4232(3) 0.37947(16) 0.0605(7) Uani d . 1 C
C3 0.7667(3) 0.3756(3) 0.31804(13) 0.0532(6) Uani d . 1 C
C4 0.8547(3) 0.4436(3) 0.37135(14) 0.0519(6) Uani d . 1 C
C5 0.7867(3) 0.5339(3) 0.41694(15) 0.0554(6) Uani d . 1 C
H5 0.8453 0.5780 0.4527 0.066 Uiso calc R 1 H
C6 0.6306(3) 0.5595(3) 0.40960(14) 0.0532(6) Uani d . 1 C
C7 0.5429(3) 0.4939(3) 0.35618(14) 0.0573(6) Uani d . 1 C
H7 0.4388 0.5115 0.3508 0.069 Uiso calc R 1 H
C8 0.6115(3) 0.4023(3) 0.31112(15) 0.0590(6) Uani d . 1 C
H8 0.5526 0.3578 0.2756 0.071 Uiso calc R 1 H
C9 0.4240(3) 0.6938(3) 0.45218(15) 0.0548(6) Uani d . 1 C
H9A 0.3549 0.6177 0.4577 0.066 Uiso calc R 1 H
H9B 0.4025 0.7356 0.4055 0.066 Uiso calc R 1 H
C10 0.4050(3) 0.7960(3) 0.51168(14) 0.0489(5) Uani d . 1 C
C11 0.5279(3) 0.8420(3) 0.55421(14) 0.0518(6) Uani d . 1 C
H11 0.6243 0.8062 0.5469 0.062 Uiso calc R 1 H
C12 0.5116(3) 0.9391(3) 0.60700(14) 0.0531(6) Uani d . 1 C
C13 0.3666(3) 0.9935(3) 0.61873(14) 0.0543(6) Uani d . 1 C
C14 0.2427(3) 0.9479(3) 0.57799(14) 0.0551(6) Uani d . 1 C
H14 0.1458 0.9821 0.5857 0.066 Uiso calc R 1 H
C15 0.2632(3) 0.8508(3) 0.52542(14) 0.0512(5) Uani d . 1 C
C16 0.7721(3) 0.9260(4) 0.64597(18) 0.0704(8) Uani d . 1 C
H16A 0.8443 0.9709 0.6782 0.106 Uiso calc R 1 H
H16B 0.8067 0.9311 0.5976 0.106 Uiso calc R 1 H
H16C 0.7631 0.8323 0.6599 0.106 Uiso calc R 1 H
C17 0.2155(4) 1.1405(4) 0.6891(2) 0.0787(9) Uani d . 1 C
H17A 0.2273 1.2067 0.7270 0.118 Uiso calc R 1 H
H17B 0.1530 1.0669 0.7048 0.118 Uiso calc R 1 H
H17C 0.1678 1.1824 0.6472 0.118 Uiso calc R 1 H
N1 0.8964(5) 0.2018(3) 0.23660(19) 0.0915(10) Uani d . 1 N
N2 1.1462(3) 0.4086(3) 0.38679(18) 0.0830(8) Uani d . 1 N
O1 0.5790(2) 0.6489(2) 0.45800(11) 0.0683(6) Uani d . 1 O
O2 0.6277(2) 0.9905(2) 0.64940(12) 0.0687(5) Uani d . 1 O
O3 0.3620(2) 1.0894(3) 0.67160(12) 0.0734(6) Uani d . 1 O
Br1 0.08855(3) 0.79125(3) 0.469786(18) 0.07004(17) Uani d . 1 Br

loop_
_atom_site_aniso_label
_atom_site_aniso_U_11
_atom_site_aniso_U_22
_atom_site_aniso_U_33
_atom_site_aniso_U_12
_atom_site_aniso_U_13
_atom_site_aniso_U_23
C1 0.074(2) 0.0686(19) 0.0596(16) -0.0040(15) 0.0088(14) -0.0067(14)
C2 0.0549(15) 0.0601(16) 0.0664(17) 0.0061(12) 0.0025(12) -0.0052(12)
C3 0.0607(15) 0.0536(14) 0.0455(13) -0.0011(11) 0.0033(11) -0.0008(10)
C4 0.0495(13) 0.0540(14) 0.0520(13) 0.0021(11) -0.0003(10) 0.0030(11)
C5 0.0483(13) 0.0565(14) 0.0607(15) 0.0008(11) -0.0060(11) -0.0091(11)
C6 0.0501(13) 0.0557(14) 0.0536(14) 0.0019(11) -0.0018(11) -0.0040(11)
C7 0.0466(13) 0.0689(16) 0.0561(14) 0.0014(12) -0.0022(11) -0.0059(12)
C8 0.0580(15) 0.0680(17) 0.0509(14) -0.0069(12) -0.0020(11) -0.0064(12)
C9 0.0440(12) 0.0589(15) 0.0611(15) 0.0025(10) -0.0040(11) -0.0056(11)
C10 0.0441(12) 0.0523(13) 0.0502(13) 0.0017(10) -0.0001(10) 0.0032(10)
C11 0.0434(12) 0.0558(13) 0.0562(14) 0.0071(10) 0.0016(10) -0.0011(11)
C12 0.0463(13) 0.0580(14) 0.0546(14) 0.0038(11) -0.0043(11) -0.0039(11)
C13 0.0499(13) 0.0605(15) 0.0525(14) 0.0098(11) 0.0013(11) -0.0025(11)
C14 0.0456(12) 0.0610(15) 0.0586(15) 0.0097(11) 0.0011(11) 0.0015(12)
C15 0.0426(11) 0.0541(14) 0.0564(14) 0.0025(10) -0.0028(10) 0.0046(11)
C16 0.0490(14) 0.080(2) 0.081(2) 0.0127(14) -0.0105(14) -0.0154(16)
C17 0.0677(19) 0.088(2) 0.081(2) 0.0229(18) 0.0074(16) -0.0202(18)
N1 0.102(3) 0.089(2) 0.085(2) 0.0037(17) 0.0236(19) -0.0247(16)
N2 0.0579(16) 0.088(2) 0.102(2) 0.0130(14) -0.0024(15) -0.0090(16)
O1 0.0510(10) 0.0804(14) 0.0725(13) 0.0159(9) -0.0095(9) -0.0287(10)
O2 0.0492(10) 0.0790(13) 0.0768(13) 0.0140(9) -0.0128(9) -0.0247(10)
O3 0.0580(12) 0.0878(15) 0.0737(13) 0.0204(11) -0.0059(10) -0.0268(11)
Br1 0.04948(19) 0.0710(2) 0.0881(3) 0.00015(12) -0.01654(14) -0.00344(15)

loop_
_atom_type_symbol
_atom_type_description
_atom_type_scat_dispersion_real
_atom_type_scat_dispersion_imag
_atom_type_scat_source
C C 0.0033 0.0016 'International Tables Vol C Tables 4.2.6.8 and 6.1.1.4'
H H 0.0000 0.0000 'International Tables Vol C Tables 4.2.6.8 and 6.1.1.4'
N N 0.0061 0.0033 'International Tables Vol C Tables 4.2.6.8 and 6.1.1.4'
O O 0.0106 0.0060 'International Tables Vol C Tables 4.2.6.8 and 6.1.1.4'
Br Br -0.2901 2.4595 'International Tables Vol C Tables 4.2.6.8 and 6.1.1.4'

loop_
_geom_angle_atom_site_label_1
_geom_angle_atom_site_label_2
_geom_angle_atom_site_label_3
_geom_angle
N1 C1 C3 178.6(4)
N2 C2 C4 178.9(4)
C8 C3 C4 119.1(2)
C8 C3 C1 121.1(3)
C4 C3 C1 119.8(3)
C5 C4 C3 120.1(2)
C5 C4 C2 118.4(2)
C3 C4 C2 121.5(2)
C4 C5 C6 120.2(2)
C4 C5 H5 119.9
C6 C5 H5 119.9
O1 C6 C7 126.0(2)
O1 C6 C5 114.0(2)
C7 C6 C5 120.0(2)
C8 C7 C6 119.5(3)
C8 C7 H7 120.3
C6 C7 H7 120.3
C7 C8 C3 121.1(3)
C7 C8 H8 119.5
C3 C8 H8 119.5
O1 C9 C10 106.4(2)
O1 C9 H9A 110.4
C10 C9 H9A 110.4
O1 C9 H9B 110.4
C10 C9 H9B 110.4
H9A C9 H9B 108.6
C11 C10 C15 116.7(2)
C11 C10 C9 122.0(2)
C15 C10 C9 121.3(2)
C12 C11 C10 122.1(2)
C12 C11 H11 119.0
C10 C11 H11 119.0
O2 C12 C11 124.9(2)
O2 C12 C13 115.5(2)
C11 C12 C13 119.6(2)
O3 C13 C14 125.2(2)
O3 C13 C12 115.4(2)
C14 C13 C12 119.4(2)
C13 C14 C15 119.5(2)
C13 C14 H14 120.3
C15 C14 H14 120.3
C14 C15 C10 122.7(2)
C14 C15 Br1 118.08(19)
C10 C15 Br1 119.2(2)
O2 C16 H16A 109.5
O2 C16 H16B 109.5
H16A C16 H16B 109.5
O2 C16 H16C 109.5
H16A C16 H16C 109.5
H16B C16 H16C 109.5
O3 C17 H17A 109.5
O3 C17 H17B 109.5
H17A C17 H17B 109.5
O3 C17 H17C 109.5
H17A C17 H17C 109.5
H17B C17 H17C 109.5
C6 O1 C9 119.7(2)
C12 O2 C16 117.2(2)
C13 O3 C17 117.4(2)

loop_
_geom_bond_atom_site_label_1
_geom_bond_atom_site_label_2
_geom_bond_distance
_geom_bond_publ_flag
C1 N1 1.136(4) y
C1 C3 1.437(4) ?
C2 N2 1.141(4) y
C2 C4 1.441(4) ?
C3 C8 1.385(4) ?
C3 C4 1.400(4) ?
C4 C5 1.377(4) ?
C5 C6 1.392(4) ?
C5 H5 0.9300 ?
C6 O1 1.347(3) y
C6 C7 1.388(4) ?
C7 C8 1.382(4) ?
C7 H7 0.9300 ?
C8 H8 0.9300 ?
C9 O1 1.428(3) y
C9 C10 1.506(4) ?
C9 H9A 0.9700 ?
C9 H9B 0.9700 ?
C10 C11 1.385(4) ?
C10 C15 1.387(3) ?
C11 C12 1.379(4) ?
C11 H11 0.9300 ?
C12 O2 1.359(3) y
C12 C13 1.403(4) ?
C13 O3 1.362(3) y
C13 C14 1.373(4) ?
C14 C15 1.381(4) ?
C14 H14 0.9300 ?
C15 Br1 1.904(3) y
C16 O2 1.419(3) y
C16 H16A 0.9600 ?
C16 H16B 0.9600 ?
C16 H16C 0.9600 ?
C17 O3 1.427(4) y
C17 H17A 0.9600 ?
C17 H17B 0.9600 ?
C17 H17C 0.9600 ?

loop_
_geom_hbond_atom_site_label_D
_geom_hbond_atom_site_label_H
_geom_hbond_atom_site_label_A
_geom_hbond_site_symmetry_A
_geom_hbond_distance_DH
_geom_hbond_distance_HA
_geom_hbond_distance_DA
_geom_hbond_angle_DHA
C8 H8 O3 4_575 0.93 2.55 3.323(4) 140
C11 H11 O1 . 0.93 2.28 2.655(3) 103

loop_
_geom_torsion_atom_site_label_1
_geom_torsion_atom_site_label_2
_geom_torsion_atom_site_label_3
_geom_torsion_atom_site_label_4
_geom_torsion
N1 C1 C3 C8 -163(16)
N1 C1 C3 C4 16(16)
C8 C3 C4 C5 1.1(4)
C1 C3 C4 C5 -178.2(3)
C8 C3 C4 C2 -177.9(3)
C1 C3 C4 C2 2.7(4)
N2 C2 C4 C5 -0E1(2)
N2 C2 C4 C3 18E1(10)
C3 C4 C5 C6 -0.9(4)
C2 C4 C5 C6 178.2(3)
C4 C5 C6 O1 179.5(3)
C4 C5 C6 C7 0.0(4)
O1 C6 C7 C8 -178.7(3)
C5 C6 C7 C8 0.7(4)
C6 C7 C8 C3 -0.5(4)
C4 C3 C8 C7 -0.4(4)
C1 C3 C8 C7 178.9(3)
O1 C9 C10 C11 7.3(4)
O1 C9 C10 C15 -174.1(2)
C15 C10 C11 C12 -1.0(4)
C9 C10 C11 C12 177.6(3)
C10 C11 C12 O2 -178.5(3)
C10 C11 C12 C13 0.3(4)
O2 C12 C13 O3 -0.7(4)
C11 C12 C13 O3 -179.6(3)
O2 C12 C13 C14 179.7(3)
C11 C12 C13 C14 0.8(4)
O3 C13 C14 C15 179.4(3)
C12 C13 C14 C15 -1.0(4)
C13 C14 C15 C10 0.2(4)
C13 C14 C15 Br1 -179.6(2)
C11 C10 C15 C14 0.8(4)
C9 C10 C15 C14 -177.9(3)
C11 C10 C15 Br1 -179.39(19)
C9 C10 C15 Br1 2.0(3)
C7 C6 O1 C9 -6.5(4)
C5 C6 O1 C9 174.1(3)
C10 C9 O1 C6 -177.7(2)
C11 C12 O2 C16 -9.3(4)
C13 C12 O2 C16 171.9(3)
C14 C13 O3 C17 4.1(5)
C12 C13 O3 C17 -175.6(3)

loop_
_cod_related_entry_id
_cod_related_entry_database
_cod_related_entry_code
1 ChemSpider 21129343
